data_7110234
loop_
_publ_author_name
'Biswa Nath Ghosh'
'Sandip Bhowmik'
'Prasenjit Mal'
'Kari Rissanen'

_publ_section_title
;
 A highly selective, Hg2+ triggered hydrogelation: modulation of
 morphology by chemical stimuli
;
_journal_name_full Chem.Commun.
_journal_page_first 734
_journal_paper_doi 10.1039/c3cc47591c
_journal_volume 50
_journal_year 2014
_chemical_formula_moiety 'C27 H20 Cl2 Hg N4'
_chemical_formula_sum 'C27 H20 Cl2 Hg N4'
_chemical_formula_weight 671.96
_chemical_name_systematic
;
 ?
;
_space_group_IT_number 2
_symmetry_cell_setting triclinic
_symmetry_space_group_name_Hall '-P 1'
_symmetry_space_group_name_H-M 'P -1'
_atom_sites_solution_hydrogens geom
_atom_sites_solution_primary direct
_atom_sites_solution_secondary difmap
_audit_creation_method SHELXL-97
_cell_angle_alpha 75.035(5)
_cell_angle_beta 69.904(6)
_cell_angle_gamma 83.819(7)
_cell_formula_units_Z 2
_cell_length_a 9.2217(10)
_cell_length_b 10.8168(12)
_cell_length_c 13.0876(17)
_cell_measurement_reflns_used 2263
_cell_measurement_temperature 123.0(1)
_cell_measurement_theta_max 28.283
_cell_measurement_theta_min 0.407
_cell_volume 1184.2(2)
_computing_cell_refinement 'HKL Scalepack (Otwinowski & Minor, 1997)'
_computing_data_collection 'Collect (Bruker AXS BV, 1997-2004)'
_computing_data_reduction 'HKL Denzo and Scalepack (Otwinowski & Minor, 1997)'
_computing_structure_refinement 'SHELXL-97 (Sheldrick, 2008)'
_computing_structure_solution 'SIR-2002 (Burla, 2003)'
_diffrn_ambient_temperature 123.0(1)
_diffrn_detector_area_resol_mean 9
_diffrn_measured_fraction_theta_full 0.977
_diffrn_measured_fraction_theta_max 0.977
_diffrn_measurement_device_type KappaCCD
_diffrn_measurement_method CCD
_diffrn_radiation_monochromator graphite
_diffrn_radiation_source 'fine-focus sealed tube'
_diffrn_radiation_type MoK\a
_diffrn_radiation_wavelength 0.71073
_diffrn_reflns_av_R_equivalents 0.0404
_diffrn_reflns_av_sigmaI/netI 0.0753
_diffrn_reflns_limit_h_max 10
_diffrn_reflns_limit_h_min -10
_diffrn_reflns_limit_k_max 12
_diffrn_reflns_limit_k_min -12
_diffrn_reflns_limit_l_max 14
_diffrn_reflns_limit_l_min -15
_diffrn_reflns_number 6906
_diffrn_reflns_theta_full 24.99
_diffrn_reflns_theta_max 24.99
_diffrn_reflns_theta_min 2.41
_exptl_absorpt_coefficient_mu 6.749
_exptl_absorpt_correction_T_max 0.7458
_exptl_absorpt_correction_T_min 0.4592
_exptl_absorpt_correction_type multi-scan
_exptl_absorpt_process_details 'SADABS (Bruker-AXS, 2008)'
_exptl_crystal_colour yellow
_exptl_crystal_density_diffrn 1.885
_exptl_crystal_density_method 'not measured'
_exptl_crystal_description plate
_exptl_crystal_F_000 648
_exptl_crystal_size_max 0.52
_exptl_crystal_size_mid 0.18
_exptl_crystal_size_min 0.02
_refine_diff_density_max 0.823
_refine_diff_density_min -0.668
_refine_diff_density_rms 0.129
_refine_ls_extinction_method none
_refine_ls_goodness_of_fit_ref 1.037
_refine_ls_hydrogen_treatment constr
_refine_ls_matrix_type full
_refine_ls_number_parameters 308
_refine_ls_number_reflns 4069
_refine_ls_number_restraints 0
_refine_ls_restrained_S_all 1.037
_refine_ls_R_factor_all 0.0690
_refine_ls_R_factor_gt 0.0452
_refine_ls_shift/su_max 0.000
_refine_ls_shift/su_mean 0.000
_refine_ls_structure_factor_coef Fsqd
_refine_ls_weighting_details 'calc w=1/[\s^2^(Fo^2^)+(0.0153P)^2^+4.7082P] where P=(Fo^2^+2Fc^2^)/3'
_refine_ls_weighting_scheme calc
_refine_ls_wR_factor_gt 0.0918
_refine_ls_wR_factor_ref 0.1022
_reflns_number_gt 3172
_reflns_number_total 4069
_reflns_threshold_expression >2\s(I)
_cod_data_source_file c3cc47591c.txt
_cod_data_source_block HgCl2L
_cod_original_sg_symbol_H-M P-1
_cod_database_code 7110234

loop_
_symmetry_equiv_pos_as_xyz
'x, y, z'
'-x, -y, -z'

loop_
_atom_site_label
_atom_site_type_symbol
_atom_site_fract_x
_atom_site_fract_y
_atom_site_fract_z
_atom_site_U_iso_or_equiv
_atom_site_adp_type
_atom_site_occupancy
_atom_site_symmetry_multiplicity
_atom_site_calc_flag
_atom_site_refinement_flags
Hg1 Hg 0.54131(4) 0.05687(4) 0.24278(3) 0.05398(15) Uani 1 1 d .
Cl2 Cl 0.7468(3) 0.1463(3) 0.2806(2) 0.0667(7) Uani 1 1 d .
Cl1 Cl 0.5418(5) -0.1724(3) 0.3254(3) 0.0995(11) Uani 1 1 d .
N1 N 0.3030(8) 0.1295(7) 0.3601(6) 0.0562(19) Uani 1 1 d .
N2 N 0.3861(7) 0.1716(6) 0.1362(5) 0.0385(15) Uani 1 1 d .
N3 N 0.6651(7) 0.0722(6) 0.0429(6) 0.0457(16) Uani 1 1 d .
N4 N -0.5414(10) 0.6130(10) -0.4138(8) 0.087(3) Uani 1 1 d .
H4A H -0.6044 0.5525 -0.4053 0.104 Uiso 1 1 d R
H4B H -0.5961 0.6775 -0.3887 0.104 Uiso 1 1 d R
C1 C 0.2678(11) 0.1058(11) 0.4700(8) 0.072(3) Uani 1 1 d .
H1 H 0.3444 0.0665 0.5021 0.087 Uiso 1 1 calc R
C2 C 0.1272(12) 0.1347(13) 0.5396(8) 0.091(4) Uani 1 1 d .
H2 H 0.1064 0.1177 0.6182 0.109 Uiso 1 1 calc R
C3 C 0.0165(11) 0.1894(11) 0.4923(8) 0.079(3) Uani 1 1 d .
H3 H -0.0830 0.2108 0.5380 0.095 Uiso 1 1 calc R
C4 C 0.0510(10) 0.2128(9) 0.3791(7) 0.058(2) Uani 1 1 d .
H4 H -0.0253 0.2484 0.3455 0.069 Uiso 1 1 calc R
C5 C 0.1964(9) 0.1844(7) 0.3139(7) 0.0410(18) Uani 1 1 d .
C6 C 0.2424(8) 0.2094(7) 0.1907(6) 0.0375(17) Uani 1 1 d .
C7 C 0.1453(9) 0.2701(7) 0.1306(7) 0.0424(19) Uani 1 1 d .
H7 H 0.0451 0.2984 0.1694 0.051 Uiso 1 1 calc R
C8 C 0.1927(9) 0.2898(7) 0.0150(7) 0.0387(18) Uani 1 1 d .
C9 C 0.3434(9) 0.2514(7) -0.0383(7) 0.0415(19) Uani 1 1 d .
H9 H 0.3826 0.2659 -0.1175 0.050 Uiso 1 1 calc R
C10 C 0.4357(8) 0.1916(7) 0.0260(7) 0.0402(18) Uani 1 1 d .
C11 C 0.5942(9) 0.1420(7) -0.0283(7) 0.0407(18) Uani 1 1 d .
C12 C 0.6621(10) 0.1622(8) -0.1416(7) 0.053(2) Uani 1 1 d .
H12 H 0.6107 0.2116 -0.1907 0.063 Uiso 1 1 calc R
C13 C 0.8061(10) 0.1098(9) -0.1832(8) 0.061(2) Uani 1 1 d .
H13 H 0.8554 0.1242 -0.2619 0.073 Uiso 1 1 calc R
C14 C 0.8787(10) 0.0379(10) -0.1134(9) 0.063(3) Uani 1 1 d .
H14 H 0.9772 -0.0006 -0.1416 0.075 Uiso 1 1 calc R
C15 C 0.8055(10) 0.0227(9) -0.0011(8) 0.055(2) Uani 1 1 d .
H15 H 0.8569 -0.0255 0.0486 0.066 Uiso 1 1 calc R
C16 C 0.0869(8) 0.3425(7) -0.0514(6) 0.0396(18) Uani 1 1 d .
C17 C 0.1397(9) 0.3891(9) -0.1653(7) 0.054(2) Uani 1 1 d .
H17 H 0.2478 0.3916 -0.2038 0.064 Uiso 1 1 calc R
C18 C 0.0396(10) 0.4327(9) -0.2260(7) 0.057(2) Uani 1 1 d .
H18 H 0.0794 0.4647 -0.3048 0.068 Uiso 1 1 calc R
C19 C -0.1220(9) 0.4293(7) -0.1701(7) 0.0417(19) Uani 1 1 d .
C20 C -0.1725(9) 0.3846(8) -0.0554(7) 0.047(2) Uani 1 1 d .
H20 H -0.2802 0.3838 -0.0153 0.057 Uiso 1 1 calc R
C21 C -0.0707(9) 0.3413(7) 0.0017(6) 0.0430(19) Uani 1 1 d .
H21 H -0.1098 0.3094 0.0806 0.052 Uiso 1 1 calc R
C22 C -0.2316(10) 0.4733(8) -0.2333(7) 0.046(2) Uani 1 1 d .
C23 C -0.1924(11) 0.4741(10) -0.3470(8) 0.060(2) Uani 1 1 d .
H23 H -0.0930 0.4436 -0.3850 0.072 Uiso 1 1 calc R
C24 C -0.2957(12) 0.5185(11) -0.4056(8) 0.074(3) Uani 1 1 d .
H24 H -0.2670 0.5166 -0.4822 0.089 Uiso 1 1 calc R
C25 C -0.4415(11) 0.5659(9) -0.3519(8) 0.058(2) Uani 1 1 d .
C26 C -0.4809(9) 0.5663(8) -0.2425(8) 0.053(2) Uani 1 1 d .
H26 H -0.5800 0.5982 -0.2055 0.063 Uiso 1 1 calc R
C27 C -0.3786(9) 0.5209(7) -0.1832(7) 0.047(2) Uani 1 1 d .
H27 H -0.4099 0.5224 -0.1064 0.056 Uiso 1 1 calc R

loop_
_atom_site_aniso_label
_atom_site_aniso_U_11
_atom_site_aniso_U_22
_atom_site_aniso_U_33
_atom_site_aniso_U_23
_atom_site_aniso_U_13
_atom_site_aniso_U_12
Hg1 0.0459(2) 0.0662(2) 0.0480(2) -0.00531(16) -0.02136(15) 0.00641(15)
Cl2 0.0494(12) 0.0889(17) 0.0636(16) -0.0057(13) -0.0273(12) -0.0099(12)
Cl1 0.180(3) 0.0622(16) 0.073(2) -0.0014(14) -0.074(2) 0.0037(19)
N1 0.044(4) 0.079(5) 0.040(4) -0.007(4) -0.015(3) 0.003(4)
N2 0.038(3) 0.044(4) 0.036(4) -0.008(3) -0.016(3) 0.002(3)
N3 0.035(3) 0.047(4) 0.056(5) -0.015(3) -0.015(3) 0.001(3)
N4 0.088(6) 0.106(7) 0.087(7) -0.013(6) -0.063(6) 0.001(6)
C1 0.058(6) 0.114(9) 0.033(5) 0.001(5) -0.017(5) 0.008(6)
C2 0.068(7) 0.153(11) 0.027(5) -0.008(6) -0.006(5) 0.027(7)
C3 0.057(6) 0.121(9) 0.037(6) -0.007(6) 0.000(5) 0.017(6)
C4 0.053(5) 0.074(6) 0.041(5) -0.007(5) -0.016(4) 0.010(5)
C5 0.039(4) 0.046(4) 0.037(5) -0.007(4) -0.012(4) -0.004(4)
C6 0.040(4) 0.039(4) 0.035(4) -0.009(3) -0.016(4) 0.003(3)
C7 0.038(4) 0.048(5) 0.044(5) -0.015(4) -0.015(4) 0.000(4)
C8 0.043(4) 0.034(4) 0.042(5) -0.009(3) -0.019(4) 0.003(3)
C9 0.051(5) 0.047(5) 0.030(4) -0.012(4) -0.018(4) 0.003(4)
C10 0.039(4) 0.039(4) 0.045(5) -0.009(4) -0.017(4) 0.000(3)
C11 0.042(4) 0.038(4) 0.048(5) -0.014(4) -0.020(4) -0.001(3)
C12 0.053(5) 0.062(5) 0.037(5) -0.012(4) -0.008(4) 0.001(4)
C13 0.044(5) 0.085(7) 0.046(6) -0.019(5) -0.005(4) -0.004(5)
C14 0.035(4) 0.081(7) 0.078(8) -0.038(6) -0.017(5) 0.013(5)
C15 0.044(5) 0.067(6) 0.055(6) -0.016(5) -0.018(5) 0.007(4)
C16 0.039(4) 0.043(4) 0.035(5) -0.009(4) -0.013(4) 0.010(4)
C17 0.041(4) 0.085(6) 0.034(5) -0.014(5) -0.015(4) 0.008(4)
C18 0.056(5) 0.078(6) 0.032(5) -0.011(4) -0.013(4) 0.004(5)
C19 0.048(5) 0.042(4) 0.036(5) -0.005(4) -0.020(4) 0.002(4)
C20 0.042(4) 0.057(5) 0.041(5) -0.007(4) -0.017(4) 0.006(4)
C21 0.051(5) 0.046(5) 0.024(4) 0.000(3) -0.009(4) -0.001(4)
C22 0.055(5) 0.046(5) 0.041(5) -0.008(4) -0.025(4) 0.001(4)
C23 0.054(5) 0.084(7) 0.054(6) -0.028(5) -0.025(5) 0.008(5)
C24 0.081(7) 0.103(8) 0.043(6) -0.012(6) -0.031(5) 0.000(6)
C25 0.062(6) 0.065(6) 0.051(6) -0.005(5) -0.028(5) -0.008(5)
C26 0.045(5) 0.053(5) 0.059(7) -0.005(4) -0.026(5) 0.005(4)
C27 0.055(5) 0.047(5) 0.040(5) -0.003(4) -0.022(4) 0.000(4)

loop_
_atom_type_symbol
_atom_type_description
_atom_type_scat_dispersion_real
_atom_type_scat_dispersion_imag
_atom_type_scat_source
C C 0.0033 0.0016 'International Tables Vol C Tables 4.2.6.8 and 6.1.1.4'
H H 0.0000 0.0000 'International Tables Vol C Tables 4.2.6.8 and 6.1.1.4'
N N 0.0061 0.0033 'International Tables Vol C Tables 4.2.6.8 and 6.1.1.4'
Cl Cl 0.1484 0.1585 'International Tables Vol C Tables 4.2.6.8 and 6.1.1.4'
Hg Hg -2.3894 9.2266 'International Tables Vol C Tables 4.2.6.8 and 6.1.1.4'

loop_
_geom_angle_atom_site_label_1
_geom_angle_atom_site_label_2
_geom_angle_atom_site_label_3
_geom_angle
N2 Hg1 N1 68.6(2)
N2 Hg1 Cl1 127.32(17)
N1 Hg1 Cl1 102.7(2)
N2 Hg1 N3 67.8(2)
N1 Hg1 N3 136.4(2)
Cl1 Hg1 N3 103.63(17)
N2 Hg1 Cl2 126.06(16)
N1 Hg1 Cl2 105.77(19)
Cl1 Hg1 Cl2 106.51(10)
N3 Hg1 Cl2 99.19(16)
C1 N1 C5 119.0(7)
C1 N1 Hg1 122.2(5)
C5 N1 Hg1 118.5(5)
C10 N2 C6 120.4(6)
C10 N2 Hg1 120.7(4)
C6 N2 Hg1 118.7(5)
C15 N3 C11 117.7(7)
C15 N3 Hg1 123.5(5)
C11 N3 Hg1 118.6(5)
C25 N4 H4A 110.0
C25 N4 H4B 108.5
H4A N4 H4B 109.1
N1 C1 C2 123.3(8)
N1 C1 H1 118.3
C2 C1 H1 118.3
C1 C2 C3 117.8(9)
C1 C2 H2 121.1
C3 C2 H2 121.1
C4 C3 C2 119.4(9)
C4 C3 H3 120.3
C2 C3 H3 120.3
C3 C4 C5 119.6(8)
C3 C4 H4 120.2
C5 C4 H4 120.2
N1 C5 C4 120.9(7)
N1 C5 C6 116.6(6)
C4 C5 C6 122.4(7)
N2 C6 C7 119.9(7)
N2 C6 C5 117.0(6)
C7 C6 C5 123.1(7)
C8 C7 C6 121.0(7)
C8 C7 H7 119.5
C6 C7 H7 119.5
C7 C8 C9 117.1(6)
C7 C8 C16 122.7(7)
C9 C8 C16 120.1(7)
C10 C9 C8 119.4(7)
C10 C9 H9 120.3
C8 C9 H9 120.3
N2 C10 C9 122.0(7)
N2 C10 C11 117.4(6)
C9 C10 C11 120.5(7)
N3 C11 C12 121.6(7)
N3 C11 C10 115.2(7)
C12 C11 C10 123.2(7)
C11 C12 C13 118.8(8)
C11 C12 H12 120.6
C13 C12 H12 120.6
C14 C13 C12 120.7(9)
C14 C13 H13 119.6
C12 C13 H13 119.6
C13 C14 C15 117.7(8)
C13 C14 H14 121.2
C15 C14 H14 121.2
N3 C15 C14 123.5(8)
N3 C15 H15 118.3
C14 C15 H15 118.3
C17 C16 C21 117.5(7)
C17 C16 C8 122.7(7)
C21 C16 C8 119.8(7)
C16 C17 C18 121.8(8)
C16 C17 H17 119.1
C18 C17 H17 119.1
C17 C18 C19 119.9(8)
C17 C18 H18 120.1
C19 C18 H18 120.1
C20 C19 C18 117.4(7)
C20 C19 C22 121.7(7)
C18 C19 C22 120.9(7)
C21 C20 C19 121.2(7)
C21 C20 H20 119.4
C19 C20 H20 119.4
C20 C21 C16 122.2(7)
C20 C21 H21 118.9
C16 C21 H21 118.9
C27 C22 C23 116.2(7)
C27 C22 C19 121.3(7)
C23 C22 C19 122.4(7)
C24 C23 C22 121.6(8)
C24 C23 H23 119.2
C22 C23 H23 119.2
C23 C24 C25 120.1(9)
C23 C24 H24 120.0
C25 C24 H24 120.0
C26 C25 C24 119.1(8)
C26 C25 N4 122.2(9)
C24 C25 N4 118.7(9)
C25 C26 C27 121.1(8)
C25 C26 H26 119.5
C27 C26 H26 119.5
C26 C27 C22 121.9(8)
C26 C27 H27 119.0
C22 C27 H27 119.0

loop_
_geom_bond_atom_site_label_1
_geom_bond_atom_site_label_2
_geom_bond_distance
Hg1 N2 2.373(5)
Hg1 N1 2.395(7)
Hg1 Cl1 2.436(3)
Hg1 N3 2.437(7)
Hg1 Cl2 2.461(2)
N1 C1 1.322(11)
N1 C5 1.335(9)
N2 C10 1.321(10)
N2 C6 1.347(9)
N3 C15 1.339(10)
N3 C11 1.348(9)
N4 C25 1.402(11)
N4 H4A 0.8820
N4 H4B 0.8816
C1 C2 1.363(13)
C1 H1 0.9500
C2 C3 1.375(13)
C2 H2 0.9500
C3 C4 1.364(13)
C3 H3 0.9500
C4 C5 1.372(11)
C4 H4 0.9500
C5 C6 1.477(10)
C6 C7 1.394(10)
C7 C8 1.386(11)
C7 H7 0.9500
C8 C9 1.396(11)
C8 C16 1.497(9)
C9 C10 1.394(10)
C9 H9 0.9500
C10 C11 1.497(10)
C11 C12 1.364(11)
C12 C13 1.371(11)
C12 H12 0.9500
C13 C14 1.352(12)
C13 H13 0.9500
C14 C15 1.364(13)
C14 H14 0.9500
C15 H15 0.9500
C16 C17 1.371(11)
C16 C21 1.379(11)
C17 C18 1.386(11)
C17 H17 0.9500
C18 C19 1.417(11)
C18 H18 0.9500
C19 C20 1.378(11)
C19 C22 1.483(10)
C20 C21 1.366(10)
C20 H20 0.9500
C21 H21 0.9500
C22 C27 1.395(11)
C22 C23 1.404(12)
C23 C24 1.392(12)
C23 H23 0.9500
C24 C25 1.397(13)
C24 H24 0.9500
C25 C26 1.351(12)
C26 C27 1.393(10)
C26 H26 0.9500
C27 H27 0.9500

loop_
_geom_torsion_atom_site_label_1
_geom_torsion_atom_site_label_2
_geom_torsion_atom_site_label_3
_geom_torsion_atom_site_label_4
_geom_torsion
N2 Hg1 N1 C1 179.8(9)
Cl1 Hg1 N1 C1 54.5(8)
N3 Hg1 N1 C1 -179.5(7)
Cl2 Hg1 N1 C1 -57.0(8)
N2 Hg1 N1 C5 6.7(6)
Cl1 Hg1 N1 C5 -118.7(6)
N3 Hg1 N1 C5 7.3(8)
Cl2 Hg1 N1 C5 129.8(6)
N1 Hg1 N2 C10 178.3(6)
Cl1 Hg1 N2 C10 -91.7(6)
N3 Hg1 N2 C10 -1.2(5)
Cl2 Hg1 N2 C10 84.0(6)
N1 Hg1 N2 C6 -5.7(5)
Cl1 Hg1 N2 C6 84.3(5)
N3 Hg1 N2 C6 174.8(6)
Cl2 Hg1 N2 C6 -100.1(5)
N2 Hg1 N3 C15 179.2(7)
N1 Hg1 N3 C15 178.6(6)
Cl1 Hg1 N3 C15 -55.7(7)
Cl2 Hg1 N3 C15 53.9(7)
N2 Hg1 N3 C11 4.2(5)
N1 Hg1 N3 C11 3.5(7)
Cl1 Hg1 N3 C11 129.3(5)
Cl2 Hg1 N3 C11 -121.1(5)
C5 N1 C1 C2 -0.1(17)
Hg1 N1 C1 C2 -173.2(10)
N1 C1 C2 C3 1(2)
C1 C2 C3 C4 0(2)
C2 C3 C4 C5 -1.7(17)
C1 N1 C5 C4 -1.8(13)
Hg1 N1 C5 C4 171.6(7)
C1 N1 C5 C6 179.6(9)
Hg1 N1 C5 C6 -7.0(9)
C3 C4 C5 N1 2.7(14)
C3 C4 C5 C6 -178.8(9)
C10 N2 C6 C7 -0.1(11)
Hg1 N2 C6 C7 -176.1(5)
C10 N2 C6 C5 -179.5(7)
Hg1 N2 C6 C5 4.5(9)
N1 C5 C6 N2 1.7(11)
C4 C5 C6 N2 -176.8(8)
N1 C5 C6 C7 -177.7(8)
C4 C5 C6 C7 3.8(12)
N2 C6 C7 C8 1.6(12)
C5 C6 C7 C8 -179.0(7)
C6 C7 C8 C9 -2.7(11)
C6 C7 C8 C16 173.7(7)
C7 C8 C9 C10 2.4(11)
C16 C8 C9 C10 -174.0(7)
C6 N2 C10 C9 -0.1(11)
Hg1 N2 C10 C9 175.8(6)
C6 N2 C10 C11 -177.4(7)
Hg1 N2 C10 C11 -1.5(9)
C8 C9 C10 N2 -1.1(12)
C8 C9 C10 C11 176.1(7)
C15 N3 C11 C12 -0.1(12)
Hg1 N3 C11 C12 175.2(6)
C15 N3 C11 C10 178.3(7)
Hg1 N3 C11 C10 -6.4(8)
N2 C10 C11 N3 5.2(10)
C9 C10 C11 N3 -172.1(7)
N2 C10 C11 C12 -176.4(8)
C9 C10 C11 C12 6.3(12)
N3 C11 C12 C13 0.0(13)
C10 C11 C12 C13 -178.3(8)
C11 C12 C13 C14 0.9(14)
C12 C13 C14 C15 -1.8(14)
C11 N3 C15 C14 -0.9(13)
Hg1 N3 C15 C14 -175.9(7)
C13 C14 C15 N3 1.8(15)
C7 C8 C16 C17 164.8(8)
C9 C8 C16 C17 -19.0(12)
C7 C8 C16 C21 -17.3(11)
C9 C8 C16 C21 158.9(7)
C21 C16 C17 C18 -0.6(13)
C8 C16 C17 C18 177.3(8)
C16 C17 C18 C19 -0.2(14)
C17 C18 C19 C20 1.5(13)
C17 C18 C19 C22 -179.0(8)
C18 C19 C20 C21 -2.1(12)
C22 C19 C20 C21 178.4(8)
C19 C20 C21 C16 1.4(13)
C17 C16 C21 C20 0.0(12)
C8 C16 C21 C20 -178.0(7)
C20 C19 C22 C27 26.5(12)
C18 C19 C22 C27 -153.0(8)
C20 C19 C22 C23 -155.9(9)
C18 C19 C22 C23 24.6(13)
C27 C22 C23 C24 -0.8(14)
C19 C22 C23 C24 -178.5(9)
C22 C23 C24 C25 1.1(16)
C23 C24 C25 C26 -0.8(16)
C23 C24 C25 N4 178.4(10)
C24 C25 C26 C27 0.2(14)
N4 C25 C26 C27 -178.9(9)
C25 C26 C27 C22 0.1(13)
C23 C22 C27 C26 0.2(12)
C19 C22 C27 C26 177.9(8)
